data_7217671
loop_
_publ_author_name
'Huang, Hong-Li'
'Qi, Feng-Ming'
'Yuan, Ji-Cheng'
'Zhao, Cai-Gui'
'Yang, Jing-Wei'
'Fang, Fu-Hu'
'Wu, Quan-xiang'
'Gao, Kun'
'Yuan, Cheng-Shan'

_publ_section_title
;
 Labdane-Type Diterpenoids from Croton laevigatus
;
_journal_name_full 'RSC Advances'
_journal_paper_doi 10.1039/C4RA04863F
_journal_year 2014
_chemical_absolute_configuration ad
_chemical_formula_sum 'C27 H33 Br O4'
_chemical_formula_weight 501.44
_chemical_name_systematic
; 
 ? 
;
_space_group_IT_number 4
_symmetry_cell_setting monoclinic
_symmetry_space_group_name_Hall 'P 2yb'
_symmetry_space_group_name_H-M 'P 1 21 1'
_atom_sites_solution_hydrogens geom
_atom_sites_solution_primary direct
_atom_sites_solution_secondary difmap
_audit_creation_method SHELXL-97
_cell_angle_alpha 90.00
_cell_angle_beta 107.699(13)
_cell_angle_gamma 90.00
_cell_formula_units_Z 2
_cell_length_a 11.718(16)
_cell_length_b 8.241(11)
_cell_length_c 13.602(18)
_cell_measurement_reflns_used 1149
_cell_measurement_temperature 296(2)
_cell_measurement_theta_max 19.30
_cell_measurement_theta_min 2.75
_cell_volume 1251(3)
_computing_cell_refinement 'Bruker SAINT'
_computing_data_collection 'Bruker APEX2'
_computing_data_reduction 'Bruker SAINT'
_computing_molecular_graphics 'Bruker SHELXTL'
_computing_publication_material 'Bruker SHELXTL'
_computing_structure_refinement 'SHELXL-97 (Sheldrick, 2008)'
_computing_structure_solution 'SHELXS-97 (Sheldrick, 2008)'
_diffrn_ambient_temperature 296(2)
_diffrn_measured_fraction_theta_full 0.996
_diffrn_measured_fraction_theta_max 0.996
_diffrn_measurement_device_type 'Bruker APEX-II CCD'
_diffrn_measurement_method '\f and \w scans'
_diffrn_radiation_monochromator graphite
_diffrn_radiation_source 'fine-focus sealed tube'
_diffrn_radiation_type MoK\a
_diffrn_radiation_wavelength 0.71073
_diffrn_reflns_av_R_equivalents 0.0387
_diffrn_reflns_av_sigmaI/netI 0.1329
_diffrn_reflns_limit_h_max 9
_diffrn_reflns_limit_h_min -14
_diffrn_reflns_limit_k_max 9
_diffrn_reflns_limit_k_min -9
_diffrn_reflns_limit_l_max 16
_diffrn_reflns_limit_l_min -15
_diffrn_reflns_number 6336
_diffrn_reflns_theta_full 25.50
_diffrn_reflns_theta_max 25.50
_diffrn_reflns_theta_min 2.75
_exptl_absorpt_coefficient_mu 1.672
_exptl_absorpt_correction_T_max 0.7418
_exptl_absorpt_correction_T_min 0.6997
_exptl_absorpt_correction_type multi-scan
_exptl_absorpt_process_details SADABS
_exptl_crystal_colour colorless
_exptl_crystal_density_diffrn 1.331
_exptl_crystal_density_method 'not measured'
_exptl_crystal_description block
_exptl_crystal_F_000 524
_exptl_crystal_size_max 0.23
_exptl_crystal_size_mid 0.21
_exptl_crystal_size_min 0.19
_refine_diff_density_max 0.250
_refine_diff_density_min -0.329
_refine_diff_density_rms 0.049
_refine_ls_abs_structure_details 'Flack H D (1983), Acta Cryst. A39, 876-881'
_refine_ls_abs_structure_Flack 0.008(14)
_refine_ls_extinction_method none
_refine_ls_goodness_of_fit_ref 0.923
_refine_ls_hydrogen_treatment constr
_refine_ls_matrix_type full
_refine_ls_number_parameters 293
_refine_ls_number_reflns 4296
_refine_ls_number_restraints 1
_refine_ls_restrained_S_all 0.923
_refine_ls_R_factor_all 0.1214
_refine_ls_R_factor_gt 0.0498
_refine_ls_shift/su_max 0.000
_refine_ls_shift/su_mean 0.000
_refine_ls_structure_factor_coef Fsqd
_refine_ls_weighting_details 'calc w=1/[\s^2^(Fo^2^)+(0.0000P)^2^+0.0000P] where P=(Fo^2^+2Fc^2^)/3'
_refine_ls_weighting_scheme calc
_refine_ls_wR_factor_gt 0.0982
_refine_ls_wR_factor_ref 0.1278
_reflns_number_gt 2333
_reflns_number_total 4296
_reflns_threshold_expression >2sigma(I)
_cod_data_source_file c4ra04863f2.cif
_cod_data_source_block compound_10a
_cod_depositor_comments
;
The following automatic conversions were performed:

'_symmetry_cell_setting' value 'Monoclinic' changed to 'monoclinic'
according to
/usr/data/users/saulius/crontab/automatic-downloads/rss-feeds/RSC/lib/dictionaries/cif_core.dic
dictionary named 'cif_core.dic' version 2.4.2 from 2011-04-26.

Automatic conversion script
Id: cif_fix_values 2281 2013-09-26 08:29:07Z andrius 
;
_cod_original_sg_symbol_H-M P2(1)
_cod_database_code 7217671

loop_
_symmetry_equiv_pos_as_xyz
'x, y, z'
'-x, y+1/2, -z'

loop_
_atom_site_label
_atom_site_type_symbol
_atom_site_fract_x
_atom_site_fract_y
_atom_site_fract_z
_atom_site_U_iso_or_equiv
_atom_site_adp_type
_atom_site_occupancy
_atom_site_symmetry_multiplicity
_atom_site_calc_flag
_atom_site_refinement_flags
Br1 Br 0.01519(6) 0.62764(12) -0.36871(4) 0.0876(3) Uani 1 1 d .
C1 C 0.2679(4) 0.1134(10) 0.6652(4) 0.0530(14) Uani 1 1 d .
H1A H 0.2778 0.0644 0.6035 0.064 Uiso 1 1 calc R
H1B H 0.1942 0.1756 0.6449 0.064 Uiso 1 1 calc R
C2 C 0.2568(6) -0.0223(8) 0.7396(5) 0.066(2) Uani 1 1 d .
H2A H 0.2379 0.0250 0.7981 0.079 Uiso 1 1 calc R
H2B H 0.1918 -0.0946 0.7045 0.079 Uiso 1 1 calc R
C3 C 0.3719(6) -0.1175(8) 0.7772(5) 0.063(2) Uani 1 1 d .
H3A H 0.3865 -0.1708 0.7186 0.075 Uiso 1 1 calc R
H3B H 0.3619 -0.2015 0.8239 0.075 Uiso 1 1 calc R
C4 C 0.4809(5) -0.0166(7) 0.8321(4) 0.0500(16) Uani 1 1 d .
C5 C 0.4883(4) 0.1275(10) 0.7619(3) 0.0411(12) Uani 1 1 d .
H5 H 0.5069 0.0771 0.7033 0.049 Uiso 1 1 calc R
C6 C 0.5949(5) 0.2389(8) 0.8098(4) 0.0525(16) Uani 1 1 d .
H6A H 0.5903 0.2780 0.8757 0.063 Uiso 1 1 calc R
H6B H 0.6684 0.1771 0.8224 0.063 Uiso 1 1 calc R
C7 C 0.5990(5) 0.3808(8) 0.7426(4) 0.0560(17) Uani 1 1 d .
H7 H 0.6668 0.4464 0.7614 0.067 Uiso 1 1 calc R
C8 C 0.5126(4) 0.4186(7) 0.6585(4) 0.0399(14) Uani 1 1 d .
C9 C 0.3979(4) 0.3238(6) 0.6229(3) 0.0365(13) Uani 1 1 d .
H9 H 0.4094 0.2426 0.5741 0.044 Uiso 1 1 calc R
C10 C 0.3722(5) 0.2280(6) 0.7114(4) 0.0366(13) Uani 1 1 d .
C11 C 0.2990(4) 0.4348(7) 0.5616(4) 0.0416(14) Uani 1 1 d .
H11A H 0.2257 0.3731 0.5342 0.050 Uiso 1 1 calc R
H11B H 0.2846 0.5187 0.6064 0.050 Uiso 1 1 calc R
C12 C 0.3332(5) 0.5118(7) 0.4741(4) 0.0432(15) Uani 1 1 d .
H12 H 0.3484 0.4254 0.4302 0.052 Uiso 1 1 calc R
C13 C 0.2401(4) 0.6250(10) 0.4078(3) 0.0457(12) Uani 1 1 d .
C14 C 0.1749(5) 0.5767(8) 0.3159(4) 0.0601(19) Uani 1 1 d .
H14 H 0.1998 0.4823 0.2910 0.072 Uiso 1 1 calc R
C15 C 0.0670(5) 0.6547(12) 0.2479(4) 0.080(2) Uani 1 1 d .
H15A H -0.0040 0.5970 0.2511 0.096 Uiso 1 1 calc R
H15B H 0.0619 0.7658 0.2697 0.096 Uiso 1 1 calc R
C16 C 0.2229(6) 0.7818(8) 0.4561(4) 0.0678(19) Uani 1 1 d .
H16A H 0.2887 0.8531 0.4591 0.102 Uiso 1 1 calc R
H16B H 0.2195 0.7621 0.5248 0.102 Uiso 1 1 calc R
H16C H 0.1494 0.8313 0.4157 0.102 Uiso 1 1 calc R
C17 C 0.5311(5) 0.5642(8) 0.5989(4) 0.0518(17) Uani 1 1 d .
C18 C 0.5926(6) -0.1250(8) 0.8504(5) 0.074(2) Uani 1 1 d .
H18A H 0.5807 -0.2243 0.8830 0.111 Uiso 1 1 calc R
H18B H 0.6612 -0.0693 0.8942 0.111 Uiso 1 1 calc R
H18C H 0.6054 -0.1491 0.7855 0.111 Uiso 1 1 calc R
C19 C 0.4715(6) 0.0321(8) 0.9393(4) 0.068(2) Uani 1 1 d .
H19A H 0.4008 0.0966 0.9306 0.102 Uiso 1 1 calc R
H19B H 0.5409 0.0939 0.9758 0.102 Uiso 1 1 calc R
H19C H 0.4669 -0.0639 0.9779 0.102 Uiso 1 1 calc R
C20 C 0.3404(6) 0.3448(8) 0.7864(4) 0.0548(19) Uani 1 1 d .
H20A H 0.2707 0.4063 0.7503 0.082 Uiso 1 1 calc R
H20B H 0.4063 0.4172 0.8151 0.082 Uiso 1 1 calc R
H20C H 0.3242 0.2841 0.8410 0.082 Uiso 1 1 calc R
C21 C -0.0280(6) 0.6684(10) 0.0677(4) 0.069(2) Uani 1 1 d .
C22 C -0.0122(4) 0.6565(9) -0.0363(4) 0.0539(18) Uani 1 1 d .
C23 C -0.1129(4) 0.6585(9) -0.1203(4) 0.060(2) Uani 1 1 d .
H23 H -0.1877 0.6675 -0.1102 0.072 Uiso 1 1 calc R
C24 C -0.1060(5) 0.6474(10) -0.2195(4) 0.0619(18) Uani 1 1 d .
H24 H -0.1750 0.6456 -0.2759 0.074 Uiso 1 1 calc R
C25 C 0.0052(5) 0.6392(10) -0.2331(3) 0.0514(14) Uani 1 1 d .
C26 C 0.1059(5) 0.6423(13) -0.1508(4) 0.085(2) Uani 1 1 d .
H26 H 0.1810 0.6399 -0.1609 0.102 Uiso 1 1 calc R
C27 C 0.0966(5) 0.6490(12) -0.0537(4) 0.077(2) Uani 1 1 d .
H27 H 0.1659 0.6484 0.0023 0.092 Uiso 1 1 calc R
O1 O 0.6191(3) 0.6465(7) 0.6224(3) 0.0819(15) Uani 1 1 d .
O2 O 0.4432(3) 0.6081(7) 0.5141(2) 0.0588(11) Uani 1 1 d .
O3 O 0.0745(3) 0.6516(7) 0.1431(2) 0.0691(14) Uani 1 1 d .
O4 O -0.1214(4) 0.6883(9) 0.0829(3) 0.115(3) Uani 1 1 d .

loop_
_atom_site_aniso_label
_atom_site_aniso_U_11
_atom_site_aniso_U_22
_atom_site_aniso_U_33
_atom_site_aniso_U_23
_atom_site_aniso_U_13
_atom_site_aniso_U_12
Br1 0.0881(5) 0.1174(7) 0.0597(4) -0.0152(5) 0.0263(3) -0.0387(6)
C1 0.048(3) 0.053(4) 0.054(3) 0.005(4) 0.010(2) -0.005(4)
C2 0.068(5) 0.054(5) 0.070(4) 0.011(3) 0.013(3) -0.021(4)
C3 0.076(5) 0.049(5) 0.061(5) 0.013(3) 0.018(4) -0.002(4)
C4 0.065(4) 0.043(4) 0.041(3) 0.010(3) 0.014(3) 0.001(3)
C5 0.043(3) 0.043(3) 0.038(2) 0.007(4) 0.015(2) 0.003(4)
C6 0.052(4) 0.056(4) 0.044(3) 0.015(3) 0.006(3) -0.002(3)
C7 0.046(4) 0.065(5) 0.049(4) 0.009(3) 0.003(3) -0.018(3)
C8 0.036(3) 0.047(4) 0.037(3) 0.000(3) 0.011(3) -0.004(3)
C9 0.044(3) 0.037(3) 0.028(3) -0.002(2) 0.010(2) 0.002(3)
C10 0.042(3) 0.036(3) 0.035(3) -0.002(3) 0.017(2) 0.002(3)
C11 0.040(3) 0.046(4) 0.036(3) 0.005(3) 0.007(2) 0.001(3)
C12 0.049(4) 0.044(4) 0.037(3) -0.001(3) 0.013(3) 0.010(3)
C13 0.053(3) 0.049(4) 0.034(3) 0.004(4) 0.012(2) 0.001(4)
C14 0.065(4) 0.069(6) 0.043(3) 0.007(3) 0.011(3) 0.024(4)
C15 0.067(4) 0.122(8) 0.045(3) -0.005(5) 0.009(3) 0.030(5)
C16 0.083(5) 0.057(5) 0.053(4) 0.000(3) 0.006(3) 0.020(4)
C17 0.058(4) 0.050(5) 0.045(3) 0.013(3) 0.012(3) -0.003(4)
C18 0.087(5) 0.054(5) 0.084(5) 0.023(4) 0.030(4) 0.023(4)
C19 0.093(5) 0.068(5) 0.041(3) 0.015(3) 0.020(3) 0.005(4)
C20 0.073(5) 0.055(5) 0.043(4) 0.000(3) 0.028(3) 0.006(4)
C21 0.049(4) 0.097(7) 0.054(4) 0.013(4) 0.008(3) 0.001(4)
C22 0.036(3) 0.074(6) 0.045(3) 0.005(4) 0.002(2) 0.009(4)
C23 0.036(3) 0.082(6) 0.061(4) 0.006(4) 0.010(3) 0.008(4)
C24 0.053(4) 0.075(5) 0.047(3) 0.000(4) -0.002(2) -0.005(4)
C25 0.048(3) 0.056(4) 0.047(3) -0.008(4) 0.010(2) -0.015(4)
C26 0.042(3) 0.146(8) 0.061(4) 0.003(6) 0.008(3) -0.025(6)
C27 0.041(3) 0.129(7) 0.050(3) 0.006(5) -0.003(2) 0.006(5)
O1 0.061(3) 0.084(4) 0.088(3) 0.023(3) 0.002(2) -0.035(3)
O2 0.047(2) 0.068(3) 0.056(2) 0.026(3) 0.0073(16) -0.001(3)
O3 0.046(2) 0.111(4) 0.0404(19) 0.006(3) -0.0018(16) 0.008(3)
O4 0.060(3) 0.224(9) 0.060(3) 0.013(3) 0.018(2) 0.031(4)

loop_
_atom_type_symbol
_atom_type_description
_atom_type_scat_dispersion_real
_atom_type_scat_dispersion_imag
_atom_type_scat_source
C C 0.0033 0.0016 'International Tables Vol C Tables 4.2.6.8 and 6.1.1.4'
H H 0.0000 0.0000 'International Tables Vol C Tables 4.2.6.8 and 6.1.1.4'
O O 0.0106 0.0060 'International Tables Vol C Tables 4.2.6.8 and 6.1.1.4'
Br Br -0.2901 2.4595 'International Tables Vol C Tables 4.2.6.8 and 6.1.1.4'

loop_
_geom_angle_atom_site_label_1
_geom_angle_atom_site_label_2
_geom_angle_atom_site_label_3
_geom_angle
C10 C1 C2 113.4(4)
C10 C1 H1A 108.9
C2 C1 H1A 108.9
C10 C1 H1B 108.9
C2 C1 H1B 108.9
H1A C1 H1B 107.7
C3 C2 C1 110.8(6)
C3 C2 H2A 109.5
C1 C2 H2A 109.5
C3 C2 H2B 109.5
C1 C2 H2B 109.5
H2A C2 H2B 108.1
C2 C3 C4 114.5(6)
C2 C3 H3A 108.6
C4 C3 H3A 108.6
C2 C3 H3B 108.6
C4 C3 H3B 108.6
H3A C3 H3B 107.6
C3 C4 C18 108.0(5)
C3 C4 C5 108.4(5)
C18 C4 C5 110.0(5)
C3 C4 C19 108.4(5)
C18 C4 C19 107.4(5)
C5 C4 C19 114.6(5)
C6 C5 C4 113.1(4)
C6 C5 C10 111.0(6)
C4 C5 C10 118.3(4)
C6 C5 H5 104.2
C4 C5 H5 104.2
C10 C5 H5 104.2
C7 C6 C5 112.6(4)
C7 C6 H6A 109.1
C5 C6 H6A 109.1
C7 C6 H6B 109.1
C5 C6 H6B 109.1
H6A C6 H6B 107.8
C8 C7 C6 123.9(5)
C8 C7 H7 118.0
C6 C7 H7 118.0
C7 C8 C17 117.4(5)
C7 C8 C9 122.3(5)
C17 C8 C9 120.3(5)
C8 C9 C11 108.9(5)
C8 C9 C10 112.5(4)
C11 C9 C10 116.1(4)
C8 C9 H9 106.2
C11 C9 H9 106.2
C10 C9 H9 106.2
C1 C10 C20 109.8(5)
C1 C10 C9 108.5(4)
C20 C10 C9 110.1(5)
C1 C10 C5 109.6(5)
C20 C10 C5 113.4(4)
C9 C10 C5 105.3(4)
C12 C11 C9 110.3(4)
C12 C11 H11A 109.6
C9 C11 H11A 109.6
C12 C11 H11B 109.6
C9 C11 H11B 109.6
H11A C11 H11B 108.1
O2 C12 C11 110.5(4)
O2 C12 C13 106.3(5)
C11 C12 C13 114.6(5)
O2 C12 H12 108.4
C11 C12 H12 108.4
C13 C12 H12 108.4
C14 C13 C16 124.4(6)
C14 C13 C12 119.2(7)
C16 C13 C12 116.2(4)
C13 C14 C15 127.4(6)
C13 C14 H14 116.3
C15 C14 H14 116.3
O3 C15 C14 108.2(5)
O3 C15 H15A 110.1
C14 C15 H15A 110.1
O3 C15 H15B 110.1
C14 C15 H15B 110.1
H15A C15 H15B 108.4
C13 C16 H16A 109.5
C13 C16 H16B 109.5
H16A C16 H16B 109.5
C13 C16 H16C 109.5
H16A C16 H16C 109.5
H16B C16 H16C 109.5
O1 C17 O2 116.9(5)
O1 C17 C8 124.4(5)
O2 C17 C8 118.7(5)
C4 C18 H18A 109.5
C4 C18 H18B 109.5
H18A C18 H18B 109.5
C4 C18 H18C 109.5
H18A C18 H18C 109.5
H18B C18 H18C 109.5
C4 C19 H19A 109.5
C4 C19 H19B 109.5
H19A C19 H19B 109.5
C4 C19 H19C 109.5
H19A C19 H19C 109.5
H19B C19 H19C 109.5
C10 C20 H20A 109.5
C10 C20 H20B 109.5
H20A C20 H20B 109.5
C10 C20 H20C 109.5
H20A C20 H20C 109.5
H20B C20 H20C 109.5
O4 C21 O3 123.2(6)
O4 C21 C22 124.3(5)
O3 C21 C22 112.5(5)
C27 C22 C23 117.9(5)
C27 C22 C21 124.1(4)
C23 C22 C21 117.9(5)
C22 C23 C24 121.5(5)
C22 C23 H23 119.2
C24 C23 H23 119.2
C25 C24 C23 118.4(4)
C25 C24 H24 120.8
C23 C24 H24 120.8
C26 C25 C24 120.8(5)
C26 C25 Br1 120.6(4)
C24 C25 Br1 118.5(4)
C25 C26 C27 119.6(5)
C25 C26 H26 120.2
C27 C26 H26 120.2
C26 C27 C22 121.7(5)
C26 C27 H27 119.2
C22 C27 H27 119.2
C17 O2 C12 122.0(5)
C21 O3 C15 116.4(4)

loop_
_geom_bond_atom_site_label_1
_geom_bond_atom_site_label_2
_geom_bond_distance
Br1 C25 1.887(5)
C1 C10 1.521(8)
C1 C2 1.540(9)
C1 H1A 0.9700
C1 H1B 0.9700
C2 C3 1.509(9)
C2 H2A 0.9700
C2 H2B 0.9700
C3 C4 1.517(8)
C3 H3A 0.9700
C3 H3B 0.9700
C4 C18 1.541(8)
C4 C5 1.543(9)
C4 C19 1.548(8)
C5 C6 1.527(8)
C5 C10 1.562(7)
C5 H5 0.9800
C6 C7 1.494(8)
C6 H6A 0.9700
C6 H6B 0.9700
C7 C8 1.314(7)
C7 H7 0.9300
C8 C17 1.500(8)
C8 C9 1.502(7)
C9 C11 1.513(7)
C9 C10 1.544(7)
C9 H9 0.9800
C10 C20 1.529(8)
C11 C12 1.506(7)
C11 H11A 0.9700
C11 H11B 0.9700
C12 O2 1.469(7)
C12 C13 1.508(8)
C12 H12 0.9800
C13 C14 1.314(7)
C13 C16 1.492(10)
C14 C15 1.468(7)
C14 H14 0.9300
C15 O3 1.456(6)
C15 H15A 0.9700
C15 H15B 0.9700
C16 H16A 0.9600
C16 H16B 0.9600
C16 H16C 0.9600
C17 O1 1.194(6)
C17 O2 1.342(6)
C18 H18A 0.9600
C18 H18B 0.9600
C18 H18C 0.9600
C19 H19A 0.9600
C19 H19B 0.9600
C19 H19C 0.9600
C20 H20A 0.9600
C20 H20B 0.9600
C20 H20C 0.9600
C21 O4 1.186(7)
C21 O3 1.328(6)
C21 C22 1.485(7)
C22 C27 1.367(7)
C22 C23 1.371(7)
C23 C24 1.380(7)
C23 H23 0.9300
C24 C25 1.371(7)
C24 H24 0.9300
C25 C26 1.358(7)
C26 C27 1.360(7)
C26 H26 0.9300
C27 H27 0.9300

loop_
_geom_torsion_atom_site_label_1
_geom_torsion_atom_site_label_2
_geom_torsion_atom_site_label_3
_geom_torsion_atom_site_label_4
_geom_torsion
C10 C1 C2 C3 -55.9(7)
C1 C2 C3 C4 58.2(8)
C2 C3 C4 C18 -171.4(6)
C2 C3 C4 C5 -52.4(7)
C2 C3 C4 C19 72.6(7)
C3 C4 C5 C6 179.6(5)
C18 C4 C5 C6 -62.6(7)
C19 C4 C5 C6 58.4(7)
C3 C4 C5 C10 47.4(7)
C18 C4 C5 C10 165.2(5)
C19 C4 C5 C10 -73.8(7)
C4 C5 C6 C7 -178.2(5)
C10 C5 C6 C7 -42.5(6)
C5 C6 C7 C8 8.8(9)
C6 C7 C8 C17 -179.5(6)
C6 C7 C8 C9 1.8(9)
C7 C8 C9 C11 152.4(5)
C17 C8 C9 C11 -26.3(7)
C7 C8 C9 C10 22.2(8)
C17 C8 C9 C10 -156.5(5)
C2 C1 C10 C20 -76.4(6)
C2 C1 C10 C9 163.2(5)
C2 C1 C10 C5 48.7(6)
C8 C9 C10 C1 -169.9(5)
C11 C9 C10 C1 63.7(6)
C8 C9 C10 C20 69.9(6)
C11 C9 C10 C20 -56.5(6)
C8 C9 C10 C5 -52.6(6)
C11 C9 C10 C5 -179.0(5)
C6 C5 C10 C1 -179.6(4)
C4 C5 C10 C1 -46.5(6)
C6 C5 C10 C20 -56.6(6)
C4 C5 C10 C20 76.5(7)
C6 C5 C10 C9 63.8(5)
C4 C5 C10 C9 -163.1(5)
C8 C9 C11 C12 55.4(5)
C10 C9 C11 C12 -176.4(4)
C9 C11 C12 O2 -60.1(6)
C9 C11 C12 C13 179.9(5)
O2 C12 C13 C14 132.9(5)
C11 C12 C13 C14 -104.9(6)
O2 C12 C13 C16 -51.7(6)
C11 C12 C13 C16 70.6(7)
C16 C13 C14 C15 -6.9(10)
C12 C13 C14 C15 168.2(6)
C13 C14 C15 O3 137.6(7)
C7 C8 C17 O1 0.7(10)
C9 C8 C17 O1 179.5(5)
C7 C8 C17 O2 -178.4(5)
C9 C8 C17 O2 0.3(8)
O4 C21 C22 C27 173.5(9)
O3 C21 C22 C27 -7.5(11)
O4 C21 C22 C23 -4.3(12)
O3 C21 C22 C23 174.7(7)
C27 C22 C23 C24 2.3(12)
C21 C22 C23 C24 -179.8(7)
C22 C23 C24 C25 -2.0(12)
C23 C24 C25 C26 -0.2(13)
C23 C24 C25 Br1 -179.0(6)
C24 C25 C26 C27 1.9(15)
Br1 C25 C26 C27 -179.3(8)
C25 C26 C27 C22 -1.6(16)
C23 C22 C27 C26 -0.5(14)
C21 C22 C27 C26 -178.3(9)
O1 C17 O2 C12 176.7(5)
C8 C17 O2 C12 -4.1(8)
C11 C12 O2 C17 33.9(7)
C13 C12 O2 C17 158.8(5)
O4 C21 O3 C15 1.5(13)
C22 C21 O3 C15 -177.5(7)
C14 C15 O3 C21 159.4(7)
